data_4331973
loop_
_publ_author_name
'Takamizawa, Satoshi'
'Kojima, Kenichi'
'Akatsuka, Takamasa'

_publ_section_title
;
 Channel-Switching Crystal with Guest Stress Drive
;
_journal_issue 12
_journal_name_full 'Inorganic Chemistry'
_journal_page_first 4580
_journal_page_last 4582
_journal_paper_doi 10.1021/ic051952e
_journal_volume 45
_journal_year 2006
_chemical_formula_sum 'C34 H28 N2 O8 Rh2'
_chemical_formula_weight 798.40
_chemical_name_systematic
; 
 ? 
;
_space_group_IT_number 2
_symmetry_cell_setting triclinic
_symmetry_space_group_name_Hall '-P 1'
_symmetry_space_group_name_H-M 'P -1'
_atom_sites_solution_hydrogens geom
_atom_sites_solution_primary direct
_atom_sites_solution_secondary difmap
_audit_creation_method SHELXL-97
_cell_angle_alpha 79.133(2)
_cell_angle_beta 81.323(2)
_cell_angle_gamma 86.287(2)
_cell_formula_units_Z 2
_cell_length_a 10.2833(10)
_cell_length_b 10.4707(10)
_cell_length_c 15.5700(15)
_cell_measurement_temperature 90
_cell_volume 1626.4(3)
_computing_cell_refinement 'Bruker SMART'
_computing_data_collection 'Bruker SMART'
_computing_data_reduction 'Bruker SAINT'
_computing_molecular_graphics 'Bruker SHELXTL'
_computing_publication_material 'Bruker SHELXTL'
_computing_structure_refinement 'SHELXL-97 (Sheldrick, 1997)'
_computing_structure_solution 'SHELXS-97 (Sheldrick, 1990)'
_diffrn_ambient_temperature 90
_diffrn_detector_area_resol_mean 8.366
_diffrn_measured_fraction_theta_full 0.996
_diffrn_measured_fraction_theta_max 0.996
_diffrn_measurement_device_type 'CCD area detector'
_diffrn_measurement_method 'phi and omega scans'
_diffrn_radiation_monochromator graphite
_diffrn_radiation_source 'fine-focus sealed tube'
_diffrn_radiation_type MoK\a
_diffrn_radiation_wavelength 0.71073
_diffrn_reflns_av_R_equivalents 0.0460
_diffrn_reflns_av_sigmaI/netI 0.0860
_diffrn_reflns_limit_h_max 11
_diffrn_reflns_limit_h_min -12
_diffrn_reflns_limit_k_max 12
_diffrn_reflns_limit_k_min -11
_diffrn_reflns_limit_l_max 16
_diffrn_reflns_limit_l_min -18
_diffrn_reflns_number 9565
_diffrn_reflns_theta_full 25.02
_diffrn_reflns_theta_max 25.02
_diffrn_reflns_theta_min 1.35
_exptl_absorpt_coefficient_mu 1.068
_exptl_absorpt_correction_T_max 0.9894
_exptl_absorpt_correction_T_min 0.7989
_exptl_absorpt_correction_type empirical
_exptl_absorpt_process_details
;
SADABS; sheldrick, 1996
;
_exptl_crystal_colour red
_exptl_crystal_density_diffrn 1.630
_exptl_crystal_density_method 'not measured'
_exptl_crystal_description plate
_exptl_crystal_F_000 800
_exptl_crystal_size_max 0.22
_exptl_crystal_size_mid 0.14
_exptl_crystal_size_min 0.01
_refine_diff_density_max 0.896
_refine_diff_density_min -1.024
_refine_diff_density_rms 0.222
_refine_ls_extinction_method none
_refine_ls_goodness_of_fit_ref 1.067
_refine_ls_hydrogen_treatment constr
_refine_ls_matrix_type full
_refine_ls_number_parameters 416
_refine_ls_number_reflns 5739
_refine_ls_number_restraints 540
_refine_ls_restrained_S_all 1.026
_refine_ls_R_factor_all 0.0742
_refine_ls_R_factor_gt 0.0510
_refine_ls_shift/su_max 0.001
_refine_ls_shift/su_mean 0.000
_refine_ls_structure_factor_coef Fsqd
_refine_ls_weighting_details 'calc w=1/[\s^2^(Fo^2^)+(0.0530P)^2^+0.7309P] where P=(Fo^2^+2Fc^2^)/3'
_refine_ls_weighting_scheme calc
_refine_ls_wR_factor_gt 0.1058
_refine_ls_wR_factor_ref 0.1280
_reflns_number_gt 4352
_reflns_number_total 5739
_reflns_threshold_expression >2sigma(I)
_cod_data_source_file ic051952esup1.cif
_cod_data_source_block 40812a1
_cod_depositor_comments
;
The following automatic conversions were performed:

'_symmetry_cell_setting' value 'Triclinic' changed to 'triclinic'
according to /home/saulius/struct/CIF-dictionaries/cif_core.dic
dictionary named 'cif_core.dic' version 2.4.2 from 2011-04-26.

Automatic conversion script
Id: cif_fix_values 1891 2012-01-12 08:04:46Z andrius 
;
_cod_original_sg_symbol_H-M P-1
_cod_database_code 4331973

loop_
_symmetry_equiv_pos_as_xyz
'x, y, z'
'-x, -y, -z'

loop_
_atom_site_label
_atom_site_type_symbol
_atom_site_fract_x
_atom_site_fract_y
_atom_site_fract_z
_atom_site_U_iso_or_equiv
_atom_site_adp_type
_atom_site_occupancy
_atom_site_symmetry_multiplicity
_atom_site_calc_flag
_atom_site_refinement_flags
C1 C 1.0935(6) 0.2910(6) -0.0597(4) 0.0126(12) Uani 1 1 d U
C2 C 1.1453(6) 0.1717(6) -0.0947(4) 0.0113(12) Uani 1 1 d U
C3 C 1.1549(6) 0.0534(6) -0.0373(4) 0.0147(13) Uani 1 1 d U
H3 H 1.1222 0.0465 0.0237 0.018 Uiso 1 1 calc R
C4 C 1.2125(6) -0.0541(6) -0.0699(4) 0.0169(13) Uani 1 1 d U
H4 H 1.2191 -0.1353 -0.0311 0.020 Uiso 1 1 calc R
C5 C 1.2602(6) -0.0438(6) -0.1583(4) 0.0166(13) Uani 1 1 d U
H5 H 1.3022 -0.1174 -0.1798 0.020 Uiso 1 1 calc R
C6 C 1.2477(7) 0.0739(6) -0.2172(4) 0.0192(14) Uani 1 1 d U
H6 H 1.2791 0.0798 -0.2784 0.023 Uiso 1 1 calc R
C7 C 1.1899(6) 0.1798(6) -0.1854(4) 0.0169(13) Uani 1 1 d U
H7 H 1.1797 0.2597 -0.2249 0.020 Uiso 1 1 calc R
C8 C 0.7794(6) 0.4612(6) -0.0540(4) 0.0172(13) Uani 1 1 d U
C9 C 0.6618(7) 0.4262(6) -0.0877(4) 0.0196(13) Uani 1 1 d U
C10 C 0.6556(7) 0.4558(7) -0.1783(5) 0.0258(15) Uani 1 1 d U
H10 H 0.7245 0.5014 -0.2173 0.031 Uiso 1 1 calc R
C11 C 0.5491(8) 0.4187(7) -0.2112(5) 0.0322(17) Uani 1 1 d U
H11 H 0.5437 0.4403 -0.2727 0.039 Uiso 1 1 calc R
C12 C 0.4518(8) 0.3509(7) -0.1552(5) 0.0340(17) Uani 1 1 d U
H12 H 0.3798 0.3236 -0.1782 0.041 Uiso 1 1 calc R
C13 C 0.4568(7) 0.3214(7) -0.0650(5) 0.0317(17) Uani 1 1 d U
H13 H 0.3871 0.2767 -0.0265 0.038 Uiso 1 1 calc R
C14 C 0.5630(7) 0.3569(6) -0.0312(5) 0.0259(15) Uani 1 1 d U
H14 H 0.5682 0.3339 0.0302 0.031 Uiso 1 1 calc R
C15 C 0.3799(6) -0.0504(6) 0.3743(4) 0.0140(13) Uani 1 1 d U
C16 C 0.3150(6) -0.0848(6) 0.3033(4) 0.0132(12) Uani 1 1 d U
C17 C 0.3685(7) -0.0486(6) 0.2151(4) 0.0187(14) Uani 1 1 d U
H17 H 0.4469 -0.0011 0.2002 0.022 Uiso 1 1 calc R
C18 C 0.3087(7) -0.0810(6) 0.1494(4) 0.0205(14) Uani 1 1 d U
H18 H 0.3460 -0.0554 0.0894 0.025 Uiso 1 1 calc R
C19 C 0.1959(7) -0.1497(6) 0.1695(4) 0.0208(14) Uani 1 1 d U
H19 H 0.1552 -0.1722 0.1238 0.025 Uiso 1 1 calc R
C20 C 0.1416(7) -0.1862(6) 0.2573(4) 0.0211(14) Uani 1 1 d U
H20 H 0.0628 -0.2330 0.2717 0.025 Uiso 1 1 calc R
C21 C 0.2015(6) -0.1548(6) 0.3235(4) 0.0174(14) Uani 1 1 d U
H21 H 0.1645 -0.1815 0.3835 0.021 Uiso 1 1 calc R
C22 C 0.6464(6) -0.2118(6) 0.4867(4) 0.0135(12) Uani 1 1 d U
C23 C 0.7210(7) -0.3339(6) 0.4730(4) 0.0164(13) Uani 1 1 d U
C24 C 0.6649(7) -0.4536(6) 0.5080(4) 0.0210(14) Uani 1 1 d U
H24 H 0.5812 -0.4564 0.5436 0.025 Uiso 1 1 calc R
C25 C 0.7294(7) -0.5679(6) 0.4917(4) 0.0247(15) Uani 1 1 d U
H25 H 0.6896 -0.6489 0.5147 0.030 Uiso 1 1 calc R
C26 C 0.8531(7) -0.5636(7) 0.4412(5) 0.0264(15) Uani 1 1 d U
H26 H 0.8987 -0.6420 0.4302 0.032 Uiso 1 1 calc R
C27 C 0.9096(7) -0.4458(7) 0.4072(5) 0.0279(16) Uani 1 1 d U
H27 H 0.9941 -0.4431 0.3726 0.033 Uiso 1 1 calc R
C28 C 0.8441(7) -0.3314(6) 0.4231(4) 0.0224(15) Uani 1 1 d U
H28 H 0.8840 -0.2505 0.3996 0.027 Uiso 1 1 calc R
C29 C 0.7494(6) 0.3580(6) 0.2257(4) 0.0130(13) Uani 1 1 d U
H29 H 0.7121 0.4318 0.1911 0.016 Uiso 1 1 calc R
C30 C 0.6720(6) 0.2891(6) 0.2961(4) 0.0123(12) Uani 1 1 d U
H30 H 0.5826 0.3166 0.3097 0.015 Uiso 1 1 calc R
C31 C 0.8456(6) 0.1523(6) 0.3264(4) 0.0145(13) Uani 1 1 d U
H31 H 0.8824 0.0791 0.3620 0.017 Uiso 1 1 calc R
C32 C 0.9269(6) 0.2220(6) 0.2559(4) 0.0134(12) Uani 1 1 d U
C33 C 1.0718(7) 0.1842(6) 0.2400(4) 0.0233(15) Uani 1 1 d U
H33A H 1.1090 0.2231 0.1789 0.028 Uiso 1 1 calc R
H33B H 1.0828 0.0884 0.2463 0.028 Uiso 1 1 calc R
C34 C 1.1460(8) 0.2308(8) 0.3053(5) 0.0352(19) Uani 1 1 d U
H34A H 1.1278 0.3242 0.3034 0.053 Uiso 1 1 calc R
H34B H 1.2407 0.2145 0.2895 0.053 Uiso 1 1 calc R
H34C H 1.1172 0.1835 0.3651 0.053 Uiso 1 1 calc R
N1 N 0.8765(5) 0.3243(5) 0.2043(3) 0.0138(11) Uani 1 1 d U
N2 N 0.7200(5) 0.1835(5) 0.3461(3) 0.0127(11) Uani 1 1 d U
O1 O 1.0401(4) 0.2758(4) 0.0204(3) 0.0140(9) Uani 1 1 d U
O2 O 1.1066(4) 0.3978(4) -0.1128(3) 0.0141(9) Uani 1 1 d U
O3 O 0.8612(4) 0.5343(4) -0.1078(3) 0.0147(9) Uani 1 1 d U
O4 O 0.7930(4) 0.4123(4) 0.0261(3) 0.0157(10) Uani 1 1 d U
O5 O 0.4797(4) 0.0203(4) 0.3516(3) 0.0149(9) Uani 1 1 d U
O6 O 0.3325(4) -0.0969(4) 0.4530(3) 0.0145(9) Uani 1 1 d U
O7 O 0.5400(4) -0.2226(4) 0.5415(3) 0.0152(9) Uani 1 1 d U
O8 O 0.6903(4) -0.1056(4) 0.4418(3) 0.0129(9) Uani 1 1 d U
Rh1 Rh 0.96399(5) 0.43593(4) 0.07093(3) 0.01092(15) Uani 1 1 d U
Rh2 Rh 0.57857(5) 0.06236(4) 0.44649(3) 0.01058(14) Uani 1 1 d U

loop_
_atom_site_aniso_label
_atom_site_aniso_U_11
_atom_site_aniso_U_22
_atom_site_aniso_U_33
_atom_site_aniso_U_23
_atom_site_aniso_U_13
_atom_site_aniso_U_12
C1 0.010(3) 0.015(3) 0.012(3) -0.003(2) 0.000(2) 0.002(2)
C2 0.010(3) 0.012(3) 0.012(3) -0.005(2) 0.000(2) 0.000(2)
C3 0.017(3) 0.015(3) 0.012(3) -0.003(2) 0.001(2) -0.001(2)
C4 0.018(3) 0.016(3) 0.015(3) 0.000(2) -0.003(2) 0.001(2)
C5 0.019(3) 0.015(3) 0.018(3) -0.011(2) -0.002(2) 0.003(2)
C6 0.020(3) 0.023(3) 0.014(3) -0.005(2) 0.003(2) -0.006(3)
C7 0.018(3) 0.018(3) 0.014(3) -0.004(2) 0.000(2) -0.001(2)
C8 0.017(3) 0.013(3) 0.022(3) -0.008(2) 0.004(2) 0.002(2)
C9 0.017(3) 0.018(3) 0.026(3) -0.009(2) -0.005(3) 0.001(2)
C10 0.027(4) 0.021(3) 0.030(3) -0.002(3) -0.009(3) 0.001(3)
C11 0.032(4) 0.030(3) 0.037(4) -0.007(3) -0.016(3) 0.006(3)
C12 0.026(4) 0.030(3) 0.051(4) -0.012(3) -0.013(3) -0.002(3)
C13 0.020(3) 0.026(3) 0.049(4) -0.005(3) -0.001(3) -0.006(3)
C14 0.019(3) 0.019(3) 0.038(3) -0.006(3) 0.001(3) 0.000(3)
C15 0.018(3) 0.010(3) 0.010(3) 0.002(2) 0.004(2) 0.001(2)
C16 0.016(3) 0.012(3) 0.009(3) 0.001(2) 0.000(2) -0.001(2)
C17 0.019(3) 0.020(3) 0.015(3) 0.000(2) 0.001(2) -0.003(3)
C18 0.022(3) 0.027(3) 0.011(3) -0.002(3) -0.002(3) 0.002(3)
C19 0.024(3) 0.025(3) 0.014(3) -0.005(3) -0.003(3) -0.003(3)
C20 0.023(3) 0.022(3) 0.019(3) -0.005(3) 0.000(3) -0.007(3)
C21 0.022(3) 0.018(3) 0.010(3) 0.000(2) 0.000(2) -0.003(2)
C22 0.015(3) 0.017(3) 0.009(3) -0.004(2) -0.001(2) -0.001(2)
C23 0.022(3) 0.016(3) 0.012(3) -0.005(2) -0.003(2) 0.000(2)
C24 0.025(3) 0.016(3) 0.021(3) -0.003(3) 0.001(3) -0.003(3)
C25 0.031(4) 0.017(3) 0.027(3) -0.003(3) -0.006(3) -0.002(3)
C26 0.028(4) 0.021(3) 0.029(3) -0.007(3) 0.000(3) 0.007(3)
C27 0.026(3) 0.026(3) 0.028(3) -0.005(3) 0.006(3) 0.001(3)
C28 0.026(3) 0.018(3) 0.019(3) -0.001(3) 0.007(3) -0.004(3)
C29 0.015(3) 0.008(3) 0.015(3) 0.001(2) -0.003(2) -0.001(2)
C30 0.012(3) 0.013(3) 0.010(3) 0.001(2) 0.003(2) -0.003(2)
C31 0.020(3) 0.014(3) 0.010(3) -0.005(2) -0.002(2) 0.000(2)
C32 0.017(3) 0.013(3) 0.011(3) -0.006(2) 0.001(2) -0.001(2)
C33 0.024(3) 0.020(3) 0.023(3) 0.000(3) 0.002(3) 0.002(3)
C34 0.025(4) 0.038(4) 0.042(4) -0.007(3) -0.003(3) 0.003(3)
N1 0.020(3) 0.007(2) 0.012(2) -0.001(2) 0.003(2) 0.000(2)
N2 0.017(3) 0.012(2) 0.008(2) -0.0024(19) 0.003(2) -0.002(2)
O1 0.017(2) 0.013(2) 0.010(2) -0.0017(17) 0.0035(17) 0.0016(17)
O2 0.019(2) 0.012(2) 0.0086(19) 0.0030(17) 0.0025(17) -0.0027(17)
O3 0.015(2) 0.016(2) 0.011(2) 0.0018(17) -0.0003(17) -0.0030(18)
O4 0.017(2) 0.016(2) 0.013(2) -0.0023(18) 0.0044(18) -0.0030(18)
O5 0.018(2) 0.014(2) 0.010(2) 0.0004(17) 0.0013(18) -0.0040(18)
O6 0.018(2) 0.015(2) 0.009(2) -0.0024(17) 0.0039(17) -0.0074(18)
O7 0.017(2) 0.012(2) 0.013(2) 0.0003(17) 0.0049(18) -0.0009(17)
O8 0.013(2) 0.012(2) 0.012(2) -0.0006(17) 0.0026(17) -0.0031(17)
Rh1 0.0131(3) 0.0095(3) 0.0078(3) -0.00034(19) 0.00491(19) -0.00185(19)
Rh2 0.0154(3) 0.0095(3) 0.0052(2) -0.00048(19) 0.00402(19) -0.00328(19)

loop_
_atom_type_symbol
_atom_type_description
_atom_type_scat_dispersion_real
_atom_type_scat_dispersion_imag
_atom_type_scat_source
C C 0.0033 0.0016 'International Tables Vol C Tables 4.2.6.8 and 6.1.1.4'
H H 0.0000 0.0000 'International Tables Vol C Tables 4.2.6.8 and 6.1.1.4'
N N 0.0061 0.0033 'International Tables Vol C Tables 4.2.6.8 and 6.1.1.4'
O O 0.0106 0.0060 'International Tables Vol C Tables 4.2.6.8 and 6.1.1.4'
Rh Rh -1.1178 0.9187 'International Tables Vol C Tables 4.2.6.8 and 6.1.1.4'

loop_
_geom_angle_atom_site_label_1
_geom_angle_atom_site_label_2
_geom_angle_atom_site_label_3
_geom_angle
_geom_angle_site_symmetry_1
_geom_angle_site_symmetry_3
O2 C1 O1 126.0(6) . .
O2 C1 C2 116.7(5) . .
O1 C1 C2 117.2(5) . .
C3 C2 C7 119.8(6) . .
C3 C2 C1 120.2(5) . .
C7 C2 C1 119.9(5) . .
C4 C3 C2 119.4(6) . .
C5 C4 C3 120.2(6) . .
C4 C5 C6 120.9(6) . .
C7 C6 C5 119.0(6) . .
C6 C7 C2 120.5(6) . .
O3 C8 O4 125.1(6) . .
O3 C8 C9 117.4(6) . .
O4 C8 C9 117.5(5) . .
C14 C9 C10 120.0(6) . .
C14 C9 C8 120.6(6) . .
C10 C9 C8 119.3(6) . .
C11 C10 C9 119.9(7) . .
C12 C11 C10 119.8(7) . .
C11 C12 C13 120.7(7) . .
C14 C13 C12 120.2(7) . .
C13 C14 C9 119.4(7) . .
O6 C15 O5 125.3(6) . .
O6 C15 C16 116.8(5) . .
O5 C15 C16 117.9(5) . .
C21 C16 C17 118.8(6) . .
C21 C16 C15 120.8(5) . .
C17 C16 C15 120.4(5) . .
C18 C17 C16 120.4(6) . .
C19 C18 C17 120.7(6) . .
C18 C19 C20 119.3(6) . .
C21 C20 C19 120.3(6) . .
C20 C21 C16 120.4(6) . .
O8 C22 O7 125.0(6) . .
O8 C22 C23 117.9(5) . .
O7 C22 C23 117.0(5) . .
C28 C23 C24 119.0(6) . .
C28 C23 C22 121.1(6) . .
C24 C23 C22 119.9(6) . .
C25 C24 C23 120.8(7) . .
C24 C25 C26 119.4(6) . .
C27 C26 C25 120.0(7) . .
C26 C27 C28 120.4(7) . .
C23 C28 C27 120.4(6) . .
N1 C29 C30 121.9(6) . .
N2 C30 C29 121.1(6) . .
N2 C31 C32 122.9(6) . .
N1 C32 C31 119.5(6) . .
N1 C32 C33 120.6(5) . .
C31 C32 C33 119.9(6) . .
C32 C33 C34 110.9(6) . .
C32 N1 C29 117.5(5) . .
C32 N1 Rh1 129.6(4) . .
C29 N1 Rh1 112.1(4) . .
C31 N2 C30 117.1(5) . .
C31 N2 Rh2 124.7(4) . .
C30 N2 Rh2 117.9(4) . .
C1 O1 Rh1 118.8(4) . .
C1 O2 Rh1 119.1(4) . 2_765
C8 O3 Rh1 119.1(4) . 2_765
C8 O4 Rh1 119.2(4) . .
C15 O5 Rh2 119.5(4) . .
C15 O6 Rh2 119.2(4) . 2_656
C22 O7 Rh2 119.3(4) . 2_656
C22 O8 Rh2 119.2(4) . .
O2 Rh1 O3 88.07(17) 2_765 2_765
O2 Rh1 O4 92.08(17) 2_765 .
O3 Rh1 O4 176.32(15) 2_765 .
O2 Rh1 O1 176.01(15) 2_765 .
O3 Rh1 O1 91.64(17) 2_765 .
O4 Rh1 O1 87.96(17) . .
O2 Rh1 N1 88.18(16) 2_765 .
O3 Rh1 N1 95.79(17) 2_765 .
O4 Rh1 N1 87.88(17) . .
O1 Rh1 N1 95.80(16) . .
O2 Rh1 Rh1 88.41(11) 2_765 2_765
O3 Rh1 Rh1 88.41(11) 2_765 2_765
O4 Rh1 Rh1 87.92(11) . 2_765
O1 Rh1 Rh1 87.61(11) . 2_765
N1 Rh1 Rh1 174.50(14) . 2_765
O6 Rh2 O7 88.59(17) 2_656 2_656
O6 Rh2 O5 176.05(15) 2_656 .
O7 Rh2 O5 91.27(17) 2_656 .
O6 Rh2 O8 90.54(17) 2_656 .
O7 Rh2 O8 176.12(15) 2_656 .
O5 Rh2 O8 89.34(17) . .
O6 Rh2 N2 91.94(17) 2_656 .
O7 Rh2 N2 89.99(17) 2_656 .
O5 Rh2 N2 92.01(17) . .
O8 Rh2 N2 93.82(17) . .
O6 Rh2 Rh2 88.60(11) 2_656 2_656
O7 Rh2 Rh2 88.27(11) 2_656 2_656
O5 Rh2 Rh2 87.45(11) . 2_656
O8 Rh2 Rh2 87.93(11) . 2_656
N2 Rh2 Rh2 178.17(14) . 2_656

loop_
_geom_bond_atom_site_label_1
_geom_bond_atom_site_label_2
_geom_bond_distance
_geom_bond_site_symmetry_2
C1 O2 1.260(7) .
C1 O1 1.271(7) .
C1 C2 1.491(8) .
C2 C3 1.391(8) .
C2 C7 1.406(8) .
C3 C4 1.383(9) .
C4 C5 1.377(8) .
C5 C6 1.402(9) .
C6 C7 1.365(9) .
C8 O3 1.275(7) .
C8 O4 1.280(7) .
C8 C9 1.481(9) .
C9 C14 1.385(9) .
C9 C10 1.396(9) .
C10 C11 1.383(10) .
C11 C12 1.364(11) .
C12 C13 1.388(11) .
C13 C14 1.381(10) .
C15 O6 1.266(7) .
C15 O5 1.272(7) .
C15 C16 1.482(8) .
C16 C21 1.383(8) .
C16 C17 1.391(8) .
C17 C18 1.374(9) .
C18 C19 1.369(9) .
C19 C20 1.388(9) .
C20 C21 1.377(9) .
C22 O8 1.268(7) .
C22 O7 1.279(7) .
C22 C23 1.481(9) .
C23 C28 1.381(9) .
C23 C24 1.394(8) .
C24 C25 1.378(9) .
C25 C26 1.390(10) .
C26 C27 1.376(9) .
C27 C28 1.381(10) .
C29 N1 1.341(8) .
C29 C30 1.367(8) .
C30 N2 1.339(8) .
C31 N2 1.317(8) .
C31 C32 1.392(8) .
C32 N1 1.338(8) .
C32 C33 1.512(9) .
C33 C34 1.525(10) .
N1 Rh1 2.268(5) .
N2 Rh2 2.230(5) .
O1 Rh1 2.045(4) .
O2 Rh1 2.026(4) 2_765
O3 Rh1 2.027(4) 2_765
O4 Rh1 2.033(4) .
O5 Rh2 2.041(4) .
O6 Rh2 2.026(4) 2_656
O7 Rh2 2.030(4) 2_656
O8 Rh2 2.044(4) .
Rh1 O2 2.026(4) 2_765
Rh1 O3 2.027(4) 2_765
Rh1 Rh1 2.3969(9) 2_765
Rh2 O6 2.026(4) 2_656
Rh2 O7 2.030(4) 2_656
Rh2 Rh2 2.3944(9) 2_656

loop_
_geom_torsion_atom_site_label_1
_geom_torsion_atom_site_label_2
_geom_torsion_atom_site_label_3
_geom_torsion_atom_site_label_4
_geom_torsion
_geom_torsion_site_symmetry_4
O2 C1 C2 C3 169.2(5) .
O1 C1 C2 C3 -11.0(9) .
O2 C1 C2 C7 -8.1(8) .
O1 C1 C2 C7 171.8(6) .
C7 C2 C3 C4 2.2(9) .
C1 C2 C3 C4 -175.1(6) .
C2 C3 C4 C5 0.2(9) .
C3 C4 C5 C6 -2.1(10) .
C4 C5 C6 C7 1.5(10) .
C5 C6 C7 C2 1.0(10) .
C3 C2 C7 C6 -2.8(9) .
C1 C2 C7 C6 174.5(6) .
O3 C8 C9 C14 -174.2(6) .
O4 C8 C9 C14 7.9(9) .
O3 C8 C9 C10 10.3(9) .
O4 C8 C9 C10 -167.6(6) .
C14 C9 C10 C11 1.6(11) .
C8 C9 C10 C11 177.2(6) .
C9 C10 C11 C12 -1.4(11) .
C10 C11 C12 C13 1.6(12) .
C11 C12 C13 C14 -2.1(12) .
C12 C13 C14 C9 2.3(11) .
C10 C9 C14 C13 -2.1(10) .
C8 C9 C14 C13 -177.6(6) .
O6 C15 C16 C21 5.5(9) .
O5 C15 C16 C21 -176.1(6) .
O6 C15 C16 C17 -173.6(6) .
O5 C15 C16 C17 4.7(9) .
C21 C16 C17 C18 0.5(10) .
C15 C16 C17 C18 179.7(6) .
C16 C17 C18 C19 -0.2(10) .
C17 C18 C19 C20 0.3(11) .
C18 C19 C20 C21 -0.7(11) .
C19 C20 C21 C16 1.1(11) .
C17 C16 C21 C20 -1.0(10) .
C15 C16 C21 C20 179.9(6) .
O8 C22 C23 C28 9.5(9) .
O7 C22 C23 C28 -172.5(6) .
O8 C22 C23 C24 -168.1(6) .
O7 C22 C23 C24 9.8(9) .
C28 C23 C24 C25 -1.5(10) .
C22 C23 C24 C25 176.2(6) .
C23 C24 C25 C26 1.5(10) .
C24 C25 C26 C27 -0.8(11) .
C25 C26 C27 C28 0.2(11) .
C24 C23 C28 C27 1.0(10) .
C22 C23 C28 C27 -176.7(6) .
C26 C27 C28 C23 -0.3(11) .
N1 C29 C30 N2 -0.8(9) .
N2 C31 C32 N1 -1.0(9) .
N2 C31 C32 C33 177.1(6) .
N1 C32 C33 C34 101.4(7) .
C31 C32 C33 C34 -76.6(7) .
C31 C32 N1 C29 2.6(8) .
C33 C32 N1 C29 -175.4(6) .
C31 C32 N1 Rh1 -166.9(4) .
C33 C32 N1 Rh1 15.0(8) .
C30 C29 N1 C32 -1.8(8) .
C30 C29 N1 Rh1 169.5(5) .
C32 C31 N2 C30 -1.6(9) .
C32 C31 N2 Rh2 171.7(4) .
C29 C30 N2 C31 2.5(8) .
C29 C30 N2 Rh2 -171.2(4) .
O2 C1 O1 Rh1 1.1(8) .
C2 C1 O1 Rh1 -178.7(4) .
O1 C1 O2 Rh1 -0.8(8) 2_765
C2 C1 O2 Rh1 179.0(4) 2_765
O4 C8 O3 Rh1 6.5(8) 2_765
C9 C8 O3 Rh1 -171.2(4) 2_765
O3 C8 O4 Rh1 -6.2(8) .
C9 C8 O4 Rh1 171.5(4) .
O6 C15 O5 Rh2 1.5(9) .
C16 C15 O5 Rh2 -176.7(4) .
O5 C15 O6 Rh2 -1.5(9) 2_656
C16 C15 O6 Rh2 176.8(4) 2_656
O8 C22 O7 Rh2 4.8(8) 2_656
C23 C22 O7 Rh2 -173.0(4) 2_656
O7 C22 O8 Rh2 -5.7(8) .
C23 C22 O8 Rh2 172.0(4) .
C8 O4 Rh1 O2 91.0(4) 2_765
C8 O4 Rh1 O3 -1(3) 2_765
C8 O4 Rh1 O1 -85.1(4) .
C8 O4 Rh1 N1 179.1(5) .
C8 O4 Rh1 Rh1 2.6(4) 2_765
C1 O1 Rh1 O2 -3(3) 2_765
C1 O1 Rh1 O3 -89.0(4) 2_765
C1 O1 Rh1 O4 87.4(4) .
C1 O1 Rh1 N1 175.0(4) .
C1 O1 Rh1 Rh1 -0.6(4) 2_765
C32 N1 Rh1 O2 -138.7(5) 2_765
C29 N1 Rh1 O2 51.3(4) 2_765
C32 N1 Rh1 O3 -50.8(5) 2_765
C29 N1 Rh1 O3 139.2(4) 2_765
C32 N1 Rh1 O4 129.1(5) .
C29 N1 Rh1 O4 -40.9(4) .
C32 N1 Rh1 O1 41.4(5) .
C29 N1 Rh1 O1 -128.6(4) .
C32 N1 Rh1 Rh1 169.5(10) 2_765
C29 N1 Rh1 Rh1 -0.5(16) 2_765
C15 O5 Rh2 O6 -1(3) 2_656
C15 O5 Rh2 O7 -88.9(5) 2_656
C15 O5 Rh2 O8 87.2(5) .
C15 O5 Rh2 N2 -179.0(5) .
C15 O5 Rh2 Rh2 -0.7(4) 2_656
C22 O8 Rh2 O6 91.9(4) 2_656
C22 O8 Rh2 O7 15(3) 2_656
C22 O8 Rh2 O5 -84.1(4) .
C22 O8 Rh2 N2 -176.1(4) .
C22 O8 Rh2 Rh2 3.3(4) 2_656
C31 N2 Rh2 O6 68.8(5) 2_656
C30 N2 Rh2 O6 -118.0(4) 2_656
C31 N2 Rh2 O7 157.4(5) 2_656
C30 N2 Rh2 O7 -29.4(4) 2_656
C31 N2 Rh2 O5 -111.3(5) .
C30 N2 Rh2 O5 61.9(4) .
C31 N2 Rh2 O8 -21.9(5) .
C30 N2 Rh2 O8 151.3(4) .
C31 N2 Rh2 Rh2 176(41) 2_656
C30 N2 Rh2 Rh2 -11(4) 2_656
